data_4131881
loop_
_publ_author_name
'Teng, Peng'
'Niu, Zheng'
'She, Fengyu'
'Zhou, Mi'
'Sang, Peng'
'Gray, Geoffrey M.'
'Verma, Gaurav'
'Wojtas, Lukasz'
'van der Vaart, Arjan'
'Ma, Shengqian'
'Cai, Jianfeng'

_publ_section_title
;
 Hydrogen-Bonding-Driven 3D Supramolecular Assembly of Peptidomimetic
 Zipper.
;
_journal_issue 17
_journal_name_full 'Journal of the American Chemical Society'
_journal_page_first 5661
_journal_page_last 5665
_journal_paper_doi 10.1021/jacs.7b11997
_journal_volume 140
_journal_year 2018
_chemical_absolute_configuration ad
_chemical_formula_moiety 'C103 H136 Cl7 N23 O30 S7, 10(C2 H3 N)'
_chemical_formula_sum 'C123 H166 Cl7 N33 O30 S7'
_chemical_formula_weight 3059.45
_space_group_crystal_system tetragonal
_space_group_IT_number 92
_space_group_name_Hall 'P 4abw 2nw'
_space_group_name_H-M_alt 'P 41 21 2'
_atom_sites_solution_hydrogens mixed
_audit_creation_date 2018-02-15
_audit_creation_method
;
Olex2 1.2
(compiled 2017.08.10 svn.r3458 for OlexSys, GUI svn.r5381)
;
_cell_angle_alpha 90
_cell_angle_beta 90
_cell_angle_gamma 90
_cell_formula_units_Z 2
_cell_length_a 17.0979(5)
_cell_length_b 17.0979(5)
_cell_length_c 28.8128(11)
_cell_measurement_reflns_used 9887
_cell_measurement_temperature 100(2)
_cell_measurement_theta_max 56.34
_cell_measurement_theta_min 2.58
_cell_volume 8423.1(5)
_computing_cell_refinement 'SAINT v8.37A (Bruker, 2015)'
_computing_data_reduction 'SAINT v8.37A (Bruker, 2015)'
_computing_molecular_graphics 'Olex2 (Dolomanov et al., 2009)'
_computing_publication_material 'Olex2 (Dolomanov et al., 2009)'
_computing_structure_refinement 'XL (Sheldrick, 2008)'
_diffrn_ambient_temperature 99.99
_diffrn_measured_fraction_theta_full 0.995
_diffrn_measured_fraction_theta_max 0.995
_diffrn_measurement_device_type 'Bruker D8 Venture PHOTON 100 CMOS'
_diffrn_measurement_method 'omega scans'
_diffrn_radiation_monochromator mirrors
_diffrn_radiation_type CuK\a
_diffrn_radiation_wavelength 1.54178
_diffrn_reflns_av_R_equivalents 0.1135
_diffrn_reflns_av_unetI/netI 0.0501
_diffrn_reflns_Laue_measured_fraction_full 0.995
_diffrn_reflns_Laue_measured_fraction_max 0.995
_diffrn_reflns_limit_h_max 18
_diffrn_reflns_limit_h_min -11
_diffrn_reflns_limit_k_max 18
_diffrn_reflns_limit_k_min -18
_diffrn_reflns_limit_l_max 31
_diffrn_reflns_limit_l_min -30
_diffrn_reflns_number 44152
_diffrn_reflns_point_group_measured_fraction_full 0.996
_diffrn_reflns_point_group_measured_fraction_max 0.996
_diffrn_reflns_theta_full 58.904
_diffrn_reflns_theta_max 58.904
_diffrn_reflns_theta_min 3.656
_diffrn_source 'INCOATEC Imus micro-focus source'
_diffrn_standards_number 0
_exptl_absorpt_coefficient_mu 2.480
_exptl_absorpt_correction_T_max 1.0000
_exptl_absorpt_correction_T_min 0.7183
_exptl_absorpt_correction_type multi-scan
_exptl_absorpt_process_details
;
SADABS-2016/2 (Bruker,2016/2) was used for absorption correction.
wR2(int) was 0.1178 before and 0.0802 after correction.
The Ratio of minimum to maximum transmission is 0.7183.
The \l/2 correction factor is Not present.
;
_exptl_crystal_colour colorless
_exptl_crystal_density_diffrn 1.206
_exptl_crystal_description block
_exptl_crystal_F_000 3212
_exptl_crystal_size_max 0.12
_exptl_crystal_size_mid 0.12
_exptl_crystal_size_min 0.1
_refine_diff_density_max 0.391
_refine_diff_density_min -0.465
_refine_diff_density_rms 0.079
_refine_ls_abs_structure_details
;
 Flack x determined using 1162 quotients [(I+)-(I-)]/[(I+)+(I-)]
 (Parsons, Flack and Wagner, Acta Cryst. B69 (2013) 249-259).
;
_refine_ls_abs_structure_Flack 0.072(15)
_refine_ls_extinction_method none
_refine_ls_goodness_of_fit_ref 1.094
_refine_ls_hydrogen_treatment constr
_refine_ls_matrix_type full
_refine_ls_number_parameters 491
_refine_ls_number_reflns 6020
_refine_ls_number_restraints 257
_refine_ls_restrained_S_all 1.182
_refine_ls_R_factor_all 0.1558
_refine_ls_R_factor_gt 0.1106
_refine_ls_shift/su_max 0.000
_refine_ls_shift/su_mean 0.000
_refine_ls_structure_factor_coef Fsqd
_refine_ls_weighting_details 'w=1/[\s^2^(Fo^2^)+(0.1933P)^2^+7.6425P] where P=(Fo^2^+2Fc^2^)/3'
_refine_ls_weighting_scheme calc
_refine_ls_wR_factor_gt 0.3013
_refine_ls_wR_factor_ref 0.3544
_reflns_Friedel_coverage 0.738
_reflns_Friedel_fraction_full 0.998
_reflns_Friedel_fraction_max 0.998
_reflns_number_gt 3865
_reflns_number_total 6020
_reflns_threshold_expression 'I > 2\s(I)'
_cod_data_source_file ja7b11997_si_002.cif
_cod_data_source_block tp_g48_3_0213
_cod_original_cell_volume 8423.1(6)
_cod_database_code 4131881
_shelx_shelxl_version_number 2017/1
_shelx_space_group_comment
;
The symmetry employed for this shelxl refinement is uniquely defined
by the following loop, which should always be used as a source of
symmetry information in preference to the above space-group names.
They are only intended as comments.
;
_shelx_estimated_absorpt_t_max 0.790
_shelx_estimated_absorpt_t_min 0.755
_olex2_refinement_description
;
1. Fixed Uiso
 At 1.2 times of:
  All C(H) groups, All C(H,H) groups, All N(H) groups, All N(H,H,H) groups
 At 1.5 times of:
  All C(H,H,H) groups
2. Restrained distances
 C202-C203
 1.45 with sigma of 0.001
 N201-C202
 1.15 with sigma of 0.001
 C302-C303
 1.45 with sigma of 0.001
 N301-C302
 1.15 with sigma of 0.001
 C402-C403
 1.45 with sigma of 0.001
 N401-C402
 1.15 with sigma of 0.001
 C602-C603
 1.45 with sigma of 0.001
 N601-C602
 1.15 with sigma of 0.001
 C702-C703
 1.45 with sigma of 0.001
 N701-C702
 1.15 with sigma of 0.001
 C802-C803
 1.45 with sigma of 0.001
 N801-C802
 1.15 with sigma of 0.001
 C902-C903
 1.45 with sigma of 0.001
 N901-C902
 1.15 with sigma of 0.001
 H90A-H43
 -2.2 with sigma of 0.005
 C502-C503
 1.45 with sigma of 0.001
 N501-C502
 1.15 with sigma of 0.001
 N201-C203
 2.6 with sigma of 0.005
 N301-C303
 2.6 with sigma of 0.005
 N401-C403
 2.6 with sigma of 0.005
 N601-C603
 2.6 with sigma of 0.005
 N701-C703
 2.6 with sigma of 0.005
 N801-C803
 2.6 with sigma of 0.005
 N901-C903
 2.6 with sigma of 0.005
 C902-H90A = C902-H90B = C902-H90C
 1.99 with sigma of 0.001
 C802-H80A = C802-H80B = C802-H80C
 1.99 with sigma of 0.001
 C702-H70A = C702-H70B = C702-H70C
 1.99 with sigma of 0.001
 C602-H60A = C602-H60B = C602-H60C
 1.99 with sigma of 0.001
 C402-H40A = C402-H40B = C402-H40C
 1.99 with sigma of 0.001
 C302-H30A = C302-H30B = C302-H30C
 1.99 with sigma of 0.001
 C202-H20A = C202-H20B = C202-H20C
 1.99 with sigma of 0.001
 C502-H50A = C502-H50B = C502-H50C
 1.99 with sigma of 0.001
 N501-C503
 2.6 with sigma of 0.005
3. Uiso/Uaniso restraints and constraints
C12 \\sim C13 \\sim C14 \\sim C15 \\sim C16 \\sim C17 \\sim Cl18: within 2A
with sigma of 0.04 and sigma for terminal atoms of 0.08
C42 \\sim C43 \\sim C44 \\sim C45 \\sim C46 \\sim C47 \\sim Cl48: within 2A
with sigma of 0.04 and sigma for terminal atoms of 0.08
C302 \\sim C303 \\sim N401 \\sim C402 \\sim C403 \\sim N501 \\sim C502 \\sim
C503 \\sim N601 \\sim C602 \\sim C603 \\sim N701 \\sim C702 \\sim N301 \\sim
C203 \\sim C202 \\sim N201 \\sim C803 \\sim C802 \\sim N801 \\sim C703 \\sim
N901 \\sim C902 \\sim C903: within 2A with sigma of 0.04 and sigma for terminal
atoms of 0.08
4. Rigid body (RIGU) restrains
 C12, C13, C14, C15, C16, C17, Cl18
 with sigma for 1-2 distances of 0.004 and sigma for 1-3 distances of 0.004
 C42, C43, C44, C45, C46, C47, Cl48
 with sigma for 1-2 distances of 0.004 and sigma for 1-3 distances of 0.004
5. Others
 Fixed Sof: H3AA(0.75) H3AB(0.75) H3BC(0.25) H3BD(0.25) H3BE(0.25) N4(0.75)
 C5(0.75) H5A(0.75) H5B(0.75) C6(0.75) H6A(0.75) H7A(0.75) H6B(0.25) H7B(0.25)
 C8(0.75) H8A(0.75) H8B(0.75) H8C(0.75) S9(0.75) O10(0.75) O11(0.75) C12(0.75)
 C13(0.75) H13(0.75) C14(0.75) H14(0.75) C15(0.75) C16(0.75) H16(0.75)
 C17(0.75) H17(0.75) Cl18(0.75) N201(0.5) C202(0.5) C203(0.5) H20A(0.5)
 H20B(0.5) H20C(0.5) N301(0.25) C302(0.25) C303(0.25) H30A(0.25) H30B(0.25)
 H30C(0.25) N401(0.5) C402(0.5) C403(0.5) H40A(0.5) H40B(0.5) H40C(0.5)
 N501(0.25) C502(0.25) C503(0.25) H50A(0.25) H50B(0.25) H50C(0.25) N601(0.25)
 C602(0.25) C603(0.25) H60A(0.25) H60B(0.25) H60C(0.25) N701(0.25) C702(0.25)
 C703(0.25) H70A(0.25) H70B(0.25) H70C(0.25) N801(0.25) C802(0.25) C803(0.25)
 H80A(0.25) H80B(0.25) H80C(0.25) N901(0.25) C902(0.25) C903(0.25) H90A(0.25)
 H90B(0.25) H90C(0.25)
6.a Riding coordinates:
 C3(H3BC,H3BD,H3BE), N7(H6B,H7B), C203(H20A,H20B,H20C), C303(H30A,H30B,H30C),
 C403(H40A,H40B,H40C), C503(H50A,H50B,H50C), C603(H60A,H60B,H60C), C703(H70A,
 H70B,H70C), C803(H80A,H80B,H80C), C903(H90A,H90B,H90C)
6.b Ternary CH refined with riding coordinates:
 C6(H6A), C23(H23), C36(H36), C53(H53)
6.c Secondary CH2 refined with riding coordinates:
 C3(H3AA,H3AB), C5(H5A,H5B), C33(H33A,H33B), C35(H35A,H35B)
6.d Aromatic/amide H refined with riding coordinates:
 N7(H7A), C13(H13), C14(H14), C16(H16), C17(H17), N24(H24), N37(H37), C43(H43),
  C44(H44), C46(H46), C47(H47), N54(H54)
6.e Fitted hexagon refined as free rotating group:
 C12(C13,C14,C15,C16,C17), C42(C43,C44,C45,C46,C47)
6.f Idealised Me refined as rotating group:
 C8(H8A,H8B,H8C), C25(H25A,H25B,H25C), C38(H38A,H38B,H38C), C55(H55A,H55B,H55C)
;
_olex2_submission_special_instructions 'No special instructions were received'

loop_
_space_group_symop_operation_xyz
'x, y, z'
'-x, -y, z+1/2'
'-y+1/2, x+1/2, z+1/4'
'y+1/2, -x+1/2, z+3/4'
'-x+1/2, y+1/2, -z+1/4'
'x+1/2, -y+1/2, -z+3/4'
'y, x, -z'
'-y, -x, -z+1/2'

loop_
_atom_site_label
_atom_site_type_symbol
_atom_site_fract_x
_atom_site_fract_y
_atom_site_fract_z
_atom_site_U_iso_or_equiv
_atom_site_adp_type
_atom_site_occupancy
_atom_site_site_symmetry_order
_atom_site_calc_flag
_atom_site_refinement_flags_posn
_atom_site_refinement_flags_adp
_atom_site_refinement_flags_occupancy
_atom_site_disorder_assembly
_atom_site_disorder_group
O1 O 0.3595(6) 1.1056(5) 0.6069(4) 0.119(3) Uani 1 1 d . . . . .
C2 C 0.3495(10) 1.0351(9) 0.6017(5) 0.103(4) Uani 1 1 d . . . . .
C3 C 0.4134(10) 0.9806(8) 0.6098(7) 0.124(5) Uani 1 1 d . . . . .
H3AA H 0.457814 0.998317 0.590490 0.149 Uiso 0.75 1 calc R . P A 1
H3AB H 0.429561 0.987383 0.642594 0.149 Uiso 0.75 1 calc R . P A 1
H3BC H 0.457218 0.993831 0.589669 0.186 Uiso 0.25 1 d R . P B 2
H3BD H 0.429138 0.986661 0.642149 0.186 Uiso 0.25 1 d R . P B 2
H3BE H 0.397548 0.926541 0.604309 0.186 Uiso 0.25 1 d R . P B 2
N4 N 0.4050(9) 0.8979(7) 0.6021(5) 0.093(4) Uani 0.75 1 d . . P . .
C5 C 0.4284(12) 0.8485(10) 0.6419(6) 0.099(5) Uani 0.75 1 d . . P . .
H5A H 0.479984 0.866389 0.653372 0.119 Uiso 0.75 1 calc R . P . .
H5B H 0.434313 0.793853 0.631139 0.119 Uiso 0.75 1 calc R . P . .
C6 C 0.3708(10) 0.8507(8) 0.6811(5) 0.081(4) Uani 0.75 1 d . . P . .
H6A H 0.360949 0.906190 0.690381 0.098 Uiso 0.75 1 calc R . P . .
N7 N 0.2995(7) 0.8160(6) 0.6656(4) 0.099(3) Uani 1 1 d . . . . .
H7A H 0.300967 0.768656 0.653698 0.119 Uiso 0.75 1 calc R . P C 1
H6B H 0.341570 0.836976 0.677420 0.119 Uiso 0.25 1 d R . P D 2
H7B H 0.301260 0.771206 0.651340 0.119 Uiso 0.25 1 d R . P D 2
C8 C 0.4007(12) 0.8062(12) 0.7216(6) 0.107(6) Uani 0.75 1 d . . P . .
H8A H 0.409450 0.751655 0.712603 0.161 Uiso 0.75 1 calc GR . P . .
H8B H 0.362304 0.808354 0.746812 0.161 Uiso 0.75 1 calc GR . P . .
H8C H 0.450073 0.829335 0.732071 0.161 Uiso 0.75 1 calc GR . P . .
S9 S 0.4314(3) 0.8679(3) 0.55037(18) 0.1056(15) Uani 0.75 1 d . . P . .
O10 O 0.4123(10) 0.9294(7) 0.5193(5) 0.125(5) Uani 0.75 1 d . . P . .
O11 O 0.4006(8) 0.7920(6) 0.5435(4) 0.107(4) Uani 0.75 1 d . . P . .
C12 C 0.5306(8) 0.8523(10) 0.5526(6) 0.128(6) Uani 0.75 1 d . U P . .
C13 C 0.5781(12) 0.9160(8) 0.5423(7) 0.169(9) Uani 0.75 1 d G U P . .
H13 H 0.555306 0.964907 0.534580 0.202 Uiso 0.75 1 calc R . P . .
C14 C 0.6590(11) 0.9080(13) 0.5433(9) 0.217(12) Uani 0.75 1 d G U P . .
H14 H 0.691475 0.951469 0.536215 0.260 Uiso 0.75 1 calc R . P . .
C15 C 0.6924(8) 0.8363(16) 0.5546(9) 0.230(12) Uani 0.75 1 d G U P . .
C16 C 0.6449(11) 0.7727(13) 0.5649(8) 0.193(11) Uani 0.75 1 d G U P . .
H16 H 0.667761 0.723740 0.572642 0.231 Uiso 0.75 1 calc R . P . .
C17 C 0.5640(10) 0.7807(9) 0.5639(7) 0.160(9) Uani 0.75 1 d G U P . .
H17 H 0.531591 0.737178 0.571009 0.192 Uiso 0.75 1 calc R . P . .
Cl18 Cl 0.7906(7) 0.8248(14) 0.5570(8) 0.380(11) Uani 0.75 1 d . U P . .
O21 O 0.2239(6) 0.9149(5) 0.6892(3) 0.104(3) Uani 1 1 d . . . . .
C22 C 0.2327(10) 0.8514(7) 0.6684(4) 0.090(4) Uani 1 1 d . . . . .
C23 C 0.1607(9) 0.8136(8) 0.6477(5) 0.101(4) Uani 1 1 d . . . . .
H23 H 0.127532 0.856158 0.634323 0.121 Uiso 1 1 calc R . . . .
N24 N 0.1808(7) 0.7590(6) 0.6092(4) 0.097(3) Uani 1 1 d . . . . .
H24 H 0.176584 0.708164 0.613427 0.117 Uiso 1 1 calc R . . . .
C25 C 0.1125(10) 0.7721(10) 0.6848(6) 0.129(6) Uani 1 1 d . . . . .
H25A H 0.137282 0.722198 0.692690 0.194 Uiso 1 1 calc GR . . . .
H25B H 0.059597 0.762468 0.672972 0.194 Uiso 1 1 calc GR . . . .
H25C H 0.109531 0.805076 0.712565 0.194 Uiso 1 1 calc GR . . . .
O31 O 0.2122(7) 0.8580(5) 0.5627(4) 0.118(3) Uani 1 1 d . . . . .
C32 C 0.2047(9) 0.7863(7) 0.5689(5) 0.095(4) Uani 1 1 d . . . . .
C33 C 0.2270(10) 0.7338(6) 0.5284(4) 0.102(4) Uani 1 1 d . . . . .
H33A H 0.200491 0.753680 0.500196 0.123 Uiso 1 1 calc R . . E 1
H33B H 0.283998 0.738659 0.523223 0.123 Uiso 1 1 calc R . . E 1
N34 N 0.2080(7) 0.6501(5) 0.5333(4) 0.095(3) Uani 1 1 d . . . . .
C35 C 0.2721(8) 0.5959(7) 0.5141(5) 0.101(4) Uani 1 1 d . . . . .
H35A H 0.289386 0.614953 0.483309 0.121 Uiso 1 1 calc R . . . .
H35B H 0.250979 0.542383 0.510211 0.121 Uiso 1 1 calc R . . . .
C36 C 0.3423(9) 0.5941(9) 0.5476(6) 0.110(4) Uani 1 1 d . . . . .
H36 H 0.361191 0.648845 0.552380 0.133 Uiso 1 1 calc R . . . .
N37 N 0.3189(7) 0.5627(6) 0.5918(4) 0.098(3) Uani 1 1 d . . . . .
H37 H 0.301532 0.514280 0.592402 0.117 Uiso 1 1 calc R . . F 1
C38 C 0.4075(10) 0.5469(11) 0.5250(7) 0.142(7) Uani 1 1 d . . . . .
H38A H 0.412594 0.496346 0.540739 0.213 Uiso 1 1 calc GR . . . .
H38B H 0.456878 0.575695 0.527426 0.213 Uiso 1 1 calc GR . . . .
H38C H 0.394980 0.538246 0.492185 0.213 Uiso 1 1 calc GR . . . .
S39 S 0.1202(2) 0.6254(2) 0.52015(13) 0.1041(11) Uani 1 1 d . . . . .
O40 O 0.0703(7) 0.6848(5) 0.5388(4) 0.123(3) Uani 1 1 d . . . . .
O41 O 0.1107(6) 0.5458(5) 0.5320(4) 0.114(3) Uani 1 1 d . . . . .
C42 C 0.1157(7) 0.6287(5) 0.4601(3) 0.117(4) Uani 1 1 d . U . . .
C43 C 0.1022(9) 0.6995(5) 0.4378(4) 0.167(7) Uani 1 1 d G U . . .
H43 H 0.092312 0.745322 0.455505 0.200 Uiso 1 1 calc DR . . . .
C44 C 0.1031(11) 0.7033(7) 0.3896(4) 0.196(9) Uani 1 1 d G U . . .
H44 H 0.093860 0.751681 0.374384 0.235 Uiso 1 1 calc R . . . .
C45 C 0.1176(10) 0.6362(9) 0.3637(3) 0.179(8) Uani 1 1 d G U . . .
C46 C 0.1311(8) 0.5654(7) 0.3860(3) 0.131(5) Uani 1 1 d G U . . .
H46 H 0.140988 0.519594 0.368294 0.157 Uiso 1 1 calc R . . . .
C47 C 0.1302(7) 0.5616(5) 0.4342(3) 0.107(4) Uani 1 1 d G U . . .
H47 H 0.139440 0.513234 0.449415 0.128 Uiso 1 1 calc R . . . .
Cl48 Cl 0.1139(8) 0.6384(6) 0.3049(3) 0.282(6) Uani 1 1 d . U . . .
O51 O 0.3512(6) 0.6655(5) 0.6354(4) 0.117(3) Uani 1 1 d . . . . .
C52 C 0.3214(8) 0.6010(7) 0.6317(5) 0.092(4) Uani 1 1 d . . . . .
C53 C 0.2878(11) 0.5626(7) 0.6727(5) 0.113(5) Uani 1 1 d . . . . .
H53 H 0.265692 0.605299 0.692512 0.136 Uiso 1 1 calc R . . . .
N54 N 0.2220(9) 0.5099(6) 0.6617(4) 0.110(4) Uani 1 1 d . . . . .
H54 H 0.229767 0.459115 0.663988 0.133 Uiso 1 1 calc R . . . .
C55 C 0.3506(12) 0.5218(10) 0.7021(8) 0.150(7) Uani 1 1 d . . . . .
H55A H 0.367257 0.473557 0.686588 0.225 Uiso 1 1 calc GR . . . .
H55B H 0.329014 0.509010 0.732711 0.225 Uiso 1 1 calc GR . . . .
H55C H 0.395687 0.556616 0.705850 0.225 Uiso 1 1 calc GR . . . .
N201 N 0.215(2) 0.897(4) 0.4370(15) 0.29(3) Uiso 0.5 1 d D U P G 1
C202 C 0.1643(13) 0.912(2) 0.4125(9) 0.31(3) Uiso 0.5 1 d D U P G 1
C203 C 0.0994(13) 0.934(2) 0.3835(9) 0.29(3) Uiso 0.5 1 d D U P G 1
H20A H 0.100818 0.990494 0.377855 0.429 Uiso 0.5 1 d DR . P G 1
H20B H 0.102998 0.906165 0.353775 0.429 Uiso 0.5 1 d DR . P G 1
H20C H 0.050258 0.920165 0.398885 0.429 Uiso 0.5 1 d DR . P G 1
N301 N 0.302(3) 0.687(4) 0.410(4) 0.29(5) Uiso 0.25 1 d D U P H 1
C302 C 0.3556(13) 0.7251(16) 0.4186(16) 0.27(4) Uiso 0.25 1 d D U P H 1
C303 C 0.4212(13) 0.7758(16) 0.4274(16) 0.20(3) Uiso 0.25 1 d D U P H 1
H30A H 0.425502 0.785359 0.460872 0.294 Uiso 0.25 1 d DR . P H 1
H30B H 0.469252 0.750869 0.416242 0.294 Uiso 0.25 1 d DR . P H 1
H30C H 0.413492 0.825559 0.411232 0.294 Uiso 0.25 1 d DR . P H 1
N401 N -0.026(3) 0.835(3) 0.5910(8) 0.25(2) Uiso 0.5 1 d D U P I 1
C402 C -0.0137(18) 0.8514(17) 0.5530(6) 0.150(13) Uiso 0.5 1 d D U P I 1
C403 C 0.0045(18) 0.8756(17) 0.5064(6) 0.26(3) Uiso 0.5 1 d D U P I 1
H40A H 0.061262 0.881338 0.503041 0.384 Uiso 0.5 1 d DR . P I 1
H40B H -0.014508 0.836248 0.484371 0.384 Uiso 0.5 1 d DR . P I 1
H40C H -0.020898 0.925878 0.499921 0.384 Uiso 0.5 1 d DR . P I 1
N501 N 0.3066(18) 0.781(4) 0.426(4) 0.24(3) Uiso 0.25 1 d D U P J 3
C502 C 0.3688(12) 0.7558(19) 0.4287(17) 0.23(4) Uiso 0.25 1 d D U P J 3
C503 C 0.4437(12) 0.7178(19) 0.4329(17) 0.17(3) Uiso 0.25 1 d D U P J 3
H50A H 0.464673 0.707172 0.401901 0.254 Uiso 0.25 1 d DR . P J 3
H50B H 0.479803 0.751962 0.449841 0.254 Uiso 0.25 1 d DR . P J 3
H50C H 0.437443 0.668522 0.449841 0.254 Uiso 0.25 1 d DR . P J 3
N601 N 0.594(4) 0.646(4) 0.4840(12) 0.20(3) Uiso 0.25 1 d D U P K -3
C602 C 0.571(2) 0.626(2) 0.4485(7) 0.16(3) Uiso 0.25 1 d D U P K -3
C603 C 0.547(2) 0.592(2) 0.4050(7) 0.16(3) Uiso 0.25 1 d D U P K -3
H60A H 0.568442 0.622641 0.379328 0.245 Uiso 0.25 1 d DR . P K -3
H60B H 0.565922 0.537941 0.402948 0.245 Uiso 0.25 1 d DR . P K -3
H60C H 0.489482 0.591951 0.402948 0.245 Uiso 0.25 1 d DR . P K -3
N701 N 0.475(2) 0.539(6) 0.377(5) 0.31(5) Uiso 0.25 1 d D U P L 2
C702 C 0.4110(11) 0.559(3) 0.375(2) 0.35(7) Uiso 0.25 1 d D U P L 2
C703 C 0.3312(11) 0.586(3) 0.375(2) 0.35(8) Uiso 0.25 1 d D U P L 2
H70A H 0.319042 0.609724 0.345195 0.521 Uiso 0.25 1 d DR . P L 2
H70B H 0.296122 0.541464 0.380715 0.521 Uiso 0.25 1 d DR . P L 2
H70C H 0.324012 0.624724 0.399965 0.521 Uiso 0.25 1 d DR . P L 2
N801 N 0.2630(18) 0.886(4) 0.457(3) 0.19(3) Uiso 0.25 1 d D U P M 2
C802 C 0.3261(11) 0.877(3) 0.4436(14) 0.27(5) Uiso 0.25 1 d D U P M 2
C803 C 0.4055(11) 0.873(3) 0.4272(14) 0.25(5) Uiso 0.25 1 d D U P M 2
H80A H 0.409309 0.834081 0.402494 0.372 Uiso 0.25 1 d DR . P M 2
H80B H 0.421009 0.924531 0.414914 0.372 Uiso 0.25 1 d DR . P M 2
H80C H 0.440179 0.858871 0.452814 0.372 Uiso 0.25 1 d DR . P M 2
N901 N 0.137(3) 0.980(4) 0.411(2) 0.28(4) Uiso 0.25 1 d D U P N 2
C902 C 0.0909(13) 0.9464(11) 0.4321(10) 0.30(4) Uiso 0.25 1 d D U P N 2
C903 C 0.0336(13) 0.8986(11) 0.4551(10) 0.13(2) Uiso 0.25 1 d D U P N 2
H90A H 0.025174 0.850533 0.437249 0.190 Uiso 0.25 1 d DR . P N 2
H90B H 0.052254 0.885193 0.486289 0.190 Uiso 0.25 1 d DR . P N 2
H90C H -0.015796 0.927443 0.457549 0.190 Uiso 0.25 1 d DR . P N 2

loop_
_atom_site_aniso_label
_atom_site_aniso_U_11
_atom_site_aniso_U_22
_atom_site_aniso_U_33
_atom_site_aniso_U_23
_atom_site_aniso_U_13
_atom_site_aniso_U_12
O1 0.156(9) 0.064(5) 0.137(8) 0.002(5) 0.044(7) -0.024(5)
C2 0.133(13) 0.078(9) 0.098(10) 0.011(7) 0.016(9) -0.025(9)
C3 0.135(13) 0.075(8) 0.162(15) -0.005(9) 0.033(11) -0.007(9)
N4 0.114(10) 0.059(7) 0.107(10) -0.009(7) 0.033(8) -0.022(7)
C5 0.117(13) 0.078(10) 0.103(13) 0.005(9) -0.006(11) -0.021(9)
C6 0.102(11) 0.068(8) 0.074(9) -0.014(7) 0.004(8) -0.043(8)
N7 0.119(9) 0.074(6) 0.103(8) -0.010(6) 0.011(6) -0.005(7)
C8 0.116(14) 0.121(14) 0.085(12) 0.006(10) -0.011(10) 0.006(11)
S9 0.117(3) 0.084(3) 0.116(3) 0.000(3) 0.039(3) -0.006(2)
O10 0.174(13) 0.084(8) 0.117(10) 0.004(7) 0.042(9) -0.007(8)
O11 0.137(10) 0.079(7) 0.104(9) -0.017(6) 0.032(7) -0.011(7)
C12 0.135(14) 0.115(13) 0.135(15) -0.008(12) 0.058(13) -0.002(9)
C13 0.146(14) 0.135(14) 0.23(2) -0.033(16) 0.077(17) -0.018(12)
C14 0.143(14) 0.22(2) 0.29(3) -0.05(2) 0.08(2) -0.026(14)
C15 0.134(14) 0.28(3) 0.28(3) 0.01(3) 0.07(2) 0.015(14)
C16 0.133(13) 0.25(2) 0.20(2) 0.04(2) 0.046(18) 0.050(15)
C17 0.128(13) 0.173(17) 0.18(2) 0.040(17) 0.049(15) 0.031(13)
Cl18 0.130(7) 0.54(3) 0.47(3) -0.03(2) 0.052(12) 0.031(12)
O21 0.163(8) 0.062(5) 0.087(5) -0.003(4) -0.002(5) 0.004(5)
C22 0.135(12) 0.056(7) 0.078(8) 0.000(6) -0.004(8) -0.005(7)
C23 0.112(10) 0.075(8) 0.115(10) -0.009(7) 0.011(8) 0.004(7)
N24 0.120(8) 0.069(6) 0.103(8) -0.018(6) -0.003(7) -0.002(6)
C25 0.108(11) 0.115(11) 0.166(15) -0.036(11) 0.035(10) -0.012(9)
O31 0.168(9) 0.067(6) 0.121(7) -0.004(5) 0.007(7) -0.010(5)
C32 0.127(11) 0.059(7) 0.097(10) -0.005(6) -0.003(8) 0.012(7)
C33 0.157(12) 0.055(6) 0.095(9) -0.006(6) 0.004(9) -0.010(7)
N34 0.123(8) 0.058(5) 0.102(7) -0.007(5) -0.009(6) -0.008(5)
C35 0.107(9) 0.064(7) 0.131(11) -0.007(7) 0.002(9) 0.006(6)
C36 0.111(10) 0.092(9) 0.129(12) -0.014(9) 0.004(9) -0.004(8)
N37 0.109(8) 0.072(6) 0.112(9) -0.008(6) -0.015(7) 0.003(5)
C38 0.099(11) 0.128(13) 0.198(19) -0.036(13) 0.005(11) 0.004(9)
S39 0.119(3) 0.078(2) 0.115(3) -0.0111(18) -0.013(2) 0.0082(19)
O40 0.144(8) 0.082(6) 0.142(8) -0.023(6) -0.021(7) 0.024(6)
O41 0.121(7) 0.066(5) 0.154(9) 0.000(5) -0.003(6) -0.002(5)
C42 0.132(11) 0.078(7) 0.141(11) -0.011(6) -0.029(9) -0.007(8)
C43 0.25(2) 0.106(9) 0.143(11) 0.000(9) -0.082(14) 0.009(12)
C44 0.29(2) 0.141(13) 0.155(11) 0.019(10) -0.068(16) -0.008(16)
C45 0.25(2) 0.167(13) 0.122(10) 0.009(9) -0.059(14) -0.015(16)
C46 0.141(13) 0.136(11) 0.116(8) -0.012(8) -0.016(10) -0.009(10)
C47 0.117(10) 0.096(8) 0.108(8) -0.015(7) -0.018(8) -0.005(8)
Cl48 0.427(16) 0.285(11) 0.135(5) -0.001(6) -0.069(7) 0.043(10)
O51 0.116(7) 0.066(5) 0.171(9) -0.027(5) 0.002(6) -0.010(5)
C52 0.103(9) 0.068(7) 0.105(10) -0.017(7) -0.007(7) 0.004(7)
C53 0.174(15) 0.057(7) 0.109(11) -0.016(7) -0.016(10) 0.009(8)
N54 0.166(12) 0.056(6) 0.110(8) -0.001(5) 0.027(8) 0.004(7)
C55 0.163(17) 0.097(10) 0.189(18) -0.021(12) -0.053(14) 0.017(10)

loop_
_atom_type_symbol
_atom_type_description
_atom_type_scat_dispersion_real
_atom_type_scat_dispersion_imag
_atom_type_scat_source
C C 0.0181 0.0091 'International Tables Vol C Tables 4.2.6.8 and 6.1.1.4'
H H 0.0000 0.0000 'International Tables Vol C Tables 4.2.6.8 and 6.1.1.4'
Cl Cl 0.3639 0.7018 'International Tables Vol C Tables 4.2.6.8 and 6.1.1.4'
N N 0.0311 0.0180 'International Tables Vol C Tables 4.2.6.8 and 6.1.1.4'
O O 0.0492 0.0322 'International Tables Vol C Tables 4.2.6.8 and 6.1.1.4'
S S 0.3331 0.5567 'International Tables Vol C Tables 4.2.6.8 and 6.1.1.4'

loop_
_geom_angle_atom_site_label_1
_geom_angle_atom_site_label_2
_geom_angle_atom_site_label_3
_geom_angle
_geom_angle_site_symmetry_1
_geom_angle_site_symmetry_3
O1 C2 C3 120.4(16) . .
O1 C2 N54 118.3(15) . 5_556
N54 C2 C3 121.3(13) 5_556 .
C2 C3 H3AA 106.8 . .
C2 C3 H3AB 106.8 . .
C2 C3 H3BC 109.4 . .
C2 C3 H3BD 107.1 . .
C2 C3 H3BE 111.9 . .
H3AA C3 H3AB 106.7 . .
H3BC C3 H3BD 109.4 . .
H3BC C3 H3BE 109.5 . .
H3BD C3 H3BE 109.4 . .
N4 C3 C2 122.0(16) . .
N4 C3 H3AA 106.8 . .
N4 C3 H3AB 106.8 . .
N4 C3 H3BC 102.2 . .
N4 C3 H3BD 106.2 . .
N4 C3 H3BE 10.4 . .
C3 N4 H3BE 20.3 . .
C3 N4 C5 114.5(15) . .
C3 N4 S9 114.8(11) . .
C5 N4 H3BE 121.4 . .
C5 N4 S9 116.9(11) . .
S9 N4 H3BE 118.7 . .
N4 C5 H5A 109.0 . .
N4 C5 H5B 109.0 . .
N4 C5 C6 113.1(16) . .
H5A C5 H5B 107.8 . .
C6 C5 H5A 109.0 . .
C6 C5 H5B 109.0 . .
C5 C6 H6A 109.5 . .
C5 C6 H6B 115.5 . .
H6A C6 H6B 107.3 . .
N7 C6 C5 108.4(12) . .
N7 C6 H6A 109.5 . .
N7 C6 H6B 7.3 . .
N7 C6 C8 109.2(13) . .
C8 C6 C5 110.7(16) . .
C8 C6 H6A 109.5 . .
C8 C6 H6B 104.0 . .
C6 N7 H7A 118.7 . .
C6 N7 H6B 4.7 . .
C6 N7 H7B 118.9 . .
H6B N7 H7B 121.1 . .
C22 N7 C6 122.7(12) . .
C22 N7 H7A 118.7 . .
C22 N7 H6B 120.7 . .
C22 N7 H7B 118.1 . .
C6 C8 H8A 109.5 . .
C6 C8 H8B 109.5 . .
C6 C8 H8C 109.5 . .
H8A C8 H8B 109.5 . .
H8A C8 H8C 109.5 . .
H8B C8 H8C 109.5 . .
N4 S9 C12 106.6(9) . .
O10 S9 N4 106.2(8) . .
O10 S9 C12 111.5(8) . .
O11 S9 N4 108.1(7) . .
O11 S9 O10 120.4(9) . .
O11 S9 C12 103.4(8) . .
C13 C12 S9 116.6(10) . .
C13 C12 C17 120.0 . .
C17 C12 S9 123.4(10) . .
C12 C13 H13 120.0 . .
C14 C13 C12 120.0 . .
C14 C13 H13 120.0 . .
C13 C14 H14 120.0 . .
C15 C14 C13 120.0 . .
C15 C14 H14 120.0 . .
C14 C15 Cl18 121.3(17) . .
C16 C15 C14 120.0 . .
C16 C15 Cl18 118.7(17) . .
C15 C16 H16 120.0 . .
C15 C16 C17 120.0 . .
C17 C16 H16 120.0 . .
C12 C17 H17 120.0 . .
C16 C17 C12 120.0 . .
C16 C17 H17 120.0 . .
N7 C22 C23 119.5(11) . .
O21 C22 N7 122.8(14) . .
O21 C22 C23 117.6(14) . .
C22 C23 H23 107.5 . .
C22 C23 C25 111.2(12) . .
N24 C23 C22 112.0(12) . .
N24 C23 H23 107.5 . .
N24 C23 C25 110.8(11) . .
C25 C23 H23 107.5 . .
C23 N24 H24 119.8 . .
C32 N24 C23 120.4(11) . .
C32 N24 H24 119.8 . .
C23 C25 H25A 109.5 . .
C23 C25 H25B 109.5 . .
C23 C25 H25C 109.5 . .
H25A C25 H25B 109.5 . .
H25A C25 H25C 109.5 . .
H25B C25 H25C 109.5 . .
N24 C32 C33 123.1(11) . .
O31 C32 N24 120.4(12) . .
O31 C32 C33 116.5(13) . .
C32 C33 H33A 108.2 . .
C32 C33 H33B 108.2 . .
H33A C33 H33B 107.4 . .
N34 C33 C32 116.4(11) . .
N34 C33 H33A 108.2 . .
N34 C33 H33B 108.2 . .
C33 N34 C35 113.2(11) . .
C33 N34 S39 115.9(9) . .
C35 N34 S39 115.1(8) . .
N34 C35 H35A 109.7 . .
N34 C35 H35B 109.7 . .
N34 C35 C36 109.9(11) . .
H35A C35 H35B 108.2 . .
C36 C35 H35A 109.7 . .
C36 C35 H35B 109.7 . .
C35 C36 H36 108.6 . .
N37 C36 C35 110.3(12) . .
N37 C36 H36 108.6 . .
N37 C36 C38 112.7(14) . .
C38 C36 C35 108.1(13) . .
C38 C36 H36 108.6 . .
C36 N37 H37 117.5 . .
C52 N37 C36 125.1(12) . .
C52 N37 H37 117.5 . .
C36 C38 H38A 109.5 . .
C36 C38 H38B 109.5 . .
C36 C38 H38C 109.5 . .
H38A C38 H38B 109.5 . .
H38A C38 H38C 109.5 . .
H38B C38 H38C 109.5 . .
N34 S39 C42 105.6(6) . .
O40 S39 N34 106.5(6) . .
O40 S39 C42 109.0(6) . .
O41 S39 N34 107.6(6) . .
O41 S39 O40 121.6(7) . .
O41 S39 C42 105.5(6) . .
C43 C42 S39 119.8(6) . .
C43 C42 C47 120.0 . .
C47 C42 S39 120.1(6) . .
C42 C43 H43 120.0 . .
C42 C43 C44 120.0 . .
C44 C43 H43 120.0 . .
C43 C44 H44 120.0 . .
C45 C44 C43 120.0 . .
C45 C44 H44 120.0 . .
C44 C45 C46 120.0 . .
C44 C45 Cl48 120.8(9) . .
C46 C45 Cl48 119.1(9) . .
C45 C46 H46 120.0 . .
C47 C46 C45 120.0 . .
C47 C46 H46 120.0 . .
C42 C47 H47 120.0 . .
C46 C47 C42 120.0 . .
C46 C47 H47 120.0 . .
N37 C52 C53 117.7(12) . .
O51 C52 N37 122.5(15) . .
O51 C52 C53 119.8(13) . .
C52 C53 H53 106.3 . .
C52 C53 N54 113.5(12) . .
C52 C53 C55 111.9(16) . .
N54 C53 H53 106.3 . .
N54 C53 C55 111.9(12) . .
C55 C53 H53 106.3 . .
C2 N54 C53 123.7(11) 5_546 .
C2 N54 H54 118.2 5_546 .
C53 N54 H54 118.2 . .
C53 C55 H55A 109.5 . .
C53 C55 H55B 109.5 . .
C53 C55 H55C 109.5 . .
H55A C55 H55B 109.5 . .
H55A C55 H55C 109.5 . .
H55B C55 H55C 109.5 . .
N201 C202 C203 177(4) . .
C202 C203 H20A 109.5 . .
C202 C203 H20B 109.5 . .
C202 C203 H20C 109.5 . .
H20A C203 H20B 109.5 . .
H20A C203 H20C 109.5 . .
H20B C203 H20C 109.4 . .
N301 C302 C303 177(5) . .
C302 C303 H30A 109.5 . .
C302 C303 H30B 109.5 . .
C302 C303 H30C 109.5 . .
H30A C303 H30B 109.5 . .
H30A C303 H30C 109.5 . .
H30B C303 H30C 109.5 . .
N401 C402 C403 177(3) . .
C402 C403 H40A 109.5 . .
C402 C403 H40B 109.5 . .
C402 C403 H40C 109.5 . .
H40A C403 H40B 109.5 . .
H40A C403 H40C 109.5 . .
H40B C403 H40C 109.4 . .
N501 C502 C503 175(4) . .
C502 C503 H50A 109.5 . .
C502 C503 H50B 109.5 . .
C502 C503 H50C 109.5 . .
H50A C503 H50B 109.5 . .
H50A C503 H50C 109.5 . .
H50B C503 H50C 109.5 . .
N601 C602 C603 173(3) . .
C602 C603 H60A 109.5 . .
C602 C603 H60B 109.5 . .
C602 C603 H60C 109.5 . .
H60A C603 H60B 109.4 . .
H60A C603 H60C 109.5 . .
H60B C603 H60C 109.4 . .
N701 C702 C703 178(7) . .
C702 C703 H70A 109.5 . .
C702 C703 H70B 109.5 . .
C702 C703 H70C 109.4 . .
H70A C703 H70B 109.5 . .
H70A C703 H70C 109.5 . .
H70B C703 H70C 109.4 . .
N801 C802 C803 175(4) . .
C802 C803 H80A 109.5 . .
C802 C803 H80B 109.5 . .
C802 C803 H80C 109.5 . .
H80A C803 H80B 109.4 . .
H80A C803 H80C 109.5 . .
H80B C803 H80C 109.5 . .
N901 C902 C903 175(4) . .
C902 C903 H90A 109.5 . .
C902 C903 H90B 109.5 . .
C902 C903 H90C 109.5 . .
H90A C903 H90B 109.5 . .
H90A C903 H90C 109.5 . .
H90B C903 H90C 109.4 . .

loop_
_geom_bond_atom_site_label_1
_geom_bond_atom_site_label_2
_geom_bond_distance
_geom_bond_site_symmetry_2
O1 C2 1.226(16) .
C2 C3 1.45(2) .
C2 N54 1.35(2) 5_556
C3 H3AA 0.9900 .
C3 H3AB 0.9900 .
C3 H3BC 0.9753 .
C3 H3BD 0.9744 .
C3 H3BE 0.9767 .
C3 N4 1.440(18) .
N4 H3BE 0.5108 .
N4 C5 1.48(2) .
N4 S9 1.641(14) .
C5 H5A 0.9900 .
C5 H5B 0.9900 .
C5 C6 1.50(2) .
C6 H6A 1.0000 .
C6 N7 1.427(18) .
C6 H6B 0.5616 .
C6 C8 1.48(2) .
N7 H7A 0.8800 .
N7 H6B 0.8729 .
N7 H7B 0.8702 .
N7 C22 1.295(17) .
C8 H8A 0.9800 .
C8 H8B 0.9800 .
C8 H8C 0.9800 .
S9 O10 1.420(14) .
S9 O11 1.414(12) .
S9 C12 1.719(14) .
C12 C13 1.3900 .
C12 C17 1.3900 .
C13 H13 0.9500 .
C13 C14 1.3900 .
C14 H14 0.9500 .
C14 C15 1.3900 .
C15 C16 1.3900 .
C15 Cl18 1.691(17) .
C16 H16 0.9500 .
C16 C17 1.3900 .
C17 H17 0.9500 .
O21 C22 1.250(14) .
C22 C23 1.51(2) .
C23 H23 1.0000 .
C23 N24 1.489(17) .
C23 C25 1.53(2) .
N24 H24 0.8800 .
N24 C32 1.317(17) .
C25 H25A 0.9800 .
C25 H25B 0.9800 .
C25 H25C 0.9800 .
O31 C32 1.246(14) .
C32 C33 1.520(17) .
C33 H33A 0.9900 .
C33 H33B 0.9900 .
C33 N34 1.475(14) .
N34 C35 1.538(17) .
N34 S39 1.605(12) .
C35 H35A 0.9900 .
C35 H35B 0.9900 .
C35 C36 1.54(2) .
C36 H36 1.0000 .
C36 N37 1.438(19) .
C36 C38 1.52(2) .
N37 H37 0.8800 .
N37 C52 1.323(16) .
C38 H38A 0.9800 .
C38 H38B 0.9800 .
C38 H38C 0.9800 .
S39 O40 1.430(10) .
S39 O41 1.414(9) .
S39 C42 1.733(9) .
C42 C43 1.3900 .
C42 C47 1.3900 .
C43 H43 0.9500 .
C43 C44 1.3900 .
C44 H44 0.9500 .
C44 C45 1.3900 .
C45 C46 1.3900 .
C45 Cl48 1.695(11) .
C46 H46 0.9500 .
C46 C47 1.3900 .
C47 H47 0.9500 .
O51 C52 1.219(15) .
C52 C53 1.47(2) .
C53 H53 1.0000 .
C53 N54 1.48(2) .
C53 C55 1.54(2) .
N54 H54 0.8800 .
C55 H55A 0.9800 .
C55 H55B 0.9800 .
C55 H55C 0.9800 .
N201 C202 1.1505(14) .
C202 C203 1.4400(8) .
C203 H20A 0.9800 .
C203 H20B 0.9804 .
C203 H20C 0.9797 .
N301 C302 1.1504(15) .
C302 C303 1.4403(8) .
C303 H30A 0.9798 .
C303 H30B 0.9798 .
C303 H30C 0.9799 .
N401 C402 1.1503(14) .
C402 C403 1.4401(8) .
C403 H40A 0.9799 .
C403 H40B 0.9803 .
C403 H40C 0.9802 .
N501 C502 1.1505(15) .
C502 C503 1.4402(8) .
C503 H50A 0.9801 .
C503 H50B 0.9800 .
C503 H50C 0.9798 .
N601 C602 1.1506(14) .
C602 C603 1.4398(8) .
C603 H60A 0.9803 .
C603 H60B 0.9805 .
C603 H60C 0.9799 .
N701 C702 1.1504(15) .
C702 C703 1.4400(8) .
C703 H70A 0.9802 .
C703 H70B 0.9800 .
C703 H70C 0.9806 .
N801 C802 1.1505(15) .
C802 C803 1.4402(8) .
C803 H80A 0.9798 .
C803 H80B 0.9801 .
C803 H80C 0.9798 .
N901 C902 1.1505(14) .
C902 C903 1.4401(8) .
C903 H90A 0.9801 .
C903 H90B 0.9804 .
C903 H90C 0.9800 .
